data_7155792
loop_
_publ_author_name
'Maeda, Chihiro'
'Nagahata, Keiji'
'Ema, Tadashi'

_publ_section_title
;
 Carbazole-based BODIPYs with ethynyl substituents at the boron center:
 solid-state excimer fluorescence in the VIS/NIR region
;
_journal_name_full 'Org. Biomol. Chem.'
_journal_paper_doi 10.1039/C7OB01473B
_journal_year 2017
_chemical_formula_moiety 'C39 H37 B N2 S, C6 H14'
_chemical_formula_sum 'C45 H51 B N2 S'
_chemical_formula_weight 662.74
_space_group_IT_number 14
_symmetry_cell_setting monoclinic
_symmetry_Int_Tables_number 14
_symmetry_space_group_name_Hall '-P 2yab'
_symmetry_space_group_name_H-M 'P 1 21/a 1'
_atom_sites_solution_hydrogens geom
_audit_creation_method SHELXL-2014/7
_audit_update_record
;
2017-03-08 deposited with the CCDC.
2017-08-03 downloaded from the CCDC.
;
_cell_angle_alpha 90
_cell_angle_beta 97.574(5)
_cell_angle_gamma 90
_cell_formula_units_Z 4
_cell_length_a 10.337(2)
_cell_length_b 25.595(5)
_cell_length_c 14.097(3)
_cell_measurement_reflns_used 2381
_cell_measurement_temperature 93(2)
_cell_measurement_theta_max 68.3
_cell_measurement_theta_min 31.3
_cell_volume 3697.2(13)
_computing_structure_refinement 'SHELXL-2014/7 (Sheldrick, 2014)'
_diffrn_ambient_temperature 93(2)
_diffrn_detector_area_resol_mean 5.8140
_diffrn_measured_fraction_theta_full 0.994
_diffrn_measured_fraction_theta_max 0.994
_diffrn_measurement_device_type 'Rigaku XtaLAB P200'
_diffrn_measurement_method \w
_diffrn_radiation_type CuK\a
_diffrn_radiation_wavelength 1.54187
_diffrn_reflns_av_R_equivalents 0.0336
_diffrn_reflns_av_unetI/netI 0.0254
_diffrn_reflns_Laue_measured_fraction_full 0.994
_diffrn_reflns_Laue_measured_fraction_max 0.994
_diffrn_reflns_limit_h_max 12
_diffrn_reflns_limit_h_min -12
_diffrn_reflns_limit_k_max 30
_diffrn_reflns_limit_k_min -28
_diffrn_reflns_limit_l_max 16
_diffrn_reflns_limit_l_min -16
_diffrn_reflns_number 23880
_diffrn_reflns_point_group_measured_fraction_full 0.994
_diffrn_reflns_point_group_measured_fraction_max 0.994
_diffrn_reflns_theta_full 66.999
_diffrn_reflns_theta_max 66.999
_diffrn_reflns_theta_min 6.568
_diffrn_source 'fine-focus sealed tube'
_exptl_absorpt_coefficient_mu 1.021
_exptl_absorpt_correction_type multi-scan
_exptl_absorpt_process_details 'REQAB (Rigaku, 1998)'
_exptl_crystal_colour orange
_exptl_crystal_density_diffrn 1.191
_exptl_crystal_description prism
_exptl_crystal_F_000 1424
_exptl_crystal_size_max 0.200
_exptl_crystal_size_mid 0.100
_exptl_crystal_size_min 0.010
_exptl_transmission_factor_max 0.990
_exptl_transmission_factor_min 0.885
_refine_diff_density_max 1.003
_refine_diff_density_min -0.656
_refine_diff_density_rms 0.060
_refine_ls_extinction_method none
_refine_ls_goodness_of_fit_ref 1.048
_refine_ls_hydrogen_treatment constr
_refine_ls_matrix_type full
_refine_ls_number_parameters 450
_refine_ls_number_reflns 6549
_refine_ls_number_restraints 77
_refine_ls_restrained_S_all 1.076
_refine_ls_R_factor_all 0.0689
_refine_ls_R_factor_gt 0.0568
_refine_ls_shift/su_max 0.001
_refine_ls_shift/su_mean 0.000
_refine_ls_structure_factor_coef Fsqd
_refine_ls_weighting_details 'w=1/[\s^2^(Fo^2^)+(0.0810P)^2^+3.9902P] where P=(Fo^2^+2Fc^2^)/3'
_refine_ls_weighting_scheme calc
_refine_ls_wR_factor_gt 0.1486
_refine_ls_wR_factor_ref 0.1593
_reflns_Friedel_coverage 0.000
_reflns_number_gt 5411
_reflns_number_total 6549
_reflns_threshold_expression 'I > 2\s(I)'
_cod_data_source_file c7ob01473b2.cif
_cod_data_source_block 160611cm
_cod_original_sg_symbol_Hall '-P 2ab'
_cod_original_sg_symbol_H-M 'P 21/a'
_cod_database_code 7155792
_shelx_shelxl_version_number 2014/7
_shelx_space_group_comment
;
The symmetry employed for this shelxl refinement is uniquely defined
by the following loop, which should always be used as a source of
symmetry information in preference to the above space-group names.
They are only intended as comments.
;
_shelx_estimated_absorpt_t_min 0.822
_shelx_estimated_absorpt_t_max 0.990

loop_
_space_group_symop_operation_xyz
'x, y, z'
'-x+1/2, y+1/2, -z'
'-x, -y, -z'
'x-1/2, -y-1/2, z'

loop_
_atom_site_label
_atom_site_type_symbol
_atom_site_fract_x
_atom_site_fract_y
_atom_site_fract_z
_atom_site_U_iso_or_equiv
_atom_site_adp_type
_atom_site_occupancy
_atom_site_site_symmetry_order
_atom_site_calc_flag
_atom_site_refinement_flags_posn
_atom_site_refinement_flags_adp
C1 C 1.0118(2) 0.52429(9) 0.30672(17) 0.0218(5) Uani 1 1 d . .
C2 C 1.0087(2) 0.50212(9) 0.21588(18) 0.0266(5) Uani 1 1 d . .
H1 H 0.9306 0.5022 0.1719 0.032 Uiso 1 1 calc R U
C3 C 1.1219(3) 0.48004(10) 0.1914(2) 0.0327(6) Uani 1 1 d . .
H2 H 1.1209 0.4647 0.1299 0.039 Uiso 1 1 calc R U
C4 C 1.2377(2) 0.47973(10) 0.2548(2) 0.0333(6) Uani 1 1 d . .
H3 H 1.3136 0.4639 0.2362 0.040 Uiso 1 1 calc R U
C5 C 1.2429(2) 0.50202(10) 0.34382(19) 0.0288(5) Uani 1 1 d . .
H4 H 1.3215 0.5021 0.3871 0.035 Uiso 1 1 calc R U
C6 C 1.1291(2) 0.52446(9) 0.36877(17) 0.0237(5) Uani 1 1 d . .
S1 S 1.11212(5) 0.55728(2) 0.47381(4) 0.02222(17) Uani 1 1 d . .
C7 C 0.9508(2) 0.56944(8) 0.43172(16) 0.0194(5) Uani 1 1 d . .
C8 C 0.8705(2) 0.60119(8) 0.48417(16) 0.0203(5) Uani 1 1 d . .
C9 C 0.9123(2) 0.62597(9) 0.57169(16) 0.0219(5) Uani 1 1 d . .
H5 H 0.9971 0.6187 0.6038 0.026 Uiso 1 1 calc R U
C10 C 0.8321(2) 0.66104(9) 0.61281(16) 0.0225(5) Uani 1 1 d . .
C11 C 0.7069(2) 0.67162(8) 0.56435(17) 0.0215(5) Uani 1 1 d . .
H6 H 0.6519 0.6957 0.5911 0.026 Uiso 1 1 calc R U
C12 C 0.6627(2) 0.64742(8) 0.47821(16) 0.0200(5) Uani 1 1 d . .
C13 C 0.7453(2) 0.61177(8) 0.43882(16) 0.0186(5) Uani 1 1 d . .
C14 C 0.5446(2) 0.64860(8) 0.41075(16) 0.0195(5) Uani 1 1 d . .
C15 C 0.4276(2) 0.67593(8) 0.40835(17) 0.0217(5) Uani 1 1 d . .
H7 H 0.4165 0.7000 0.4579 0.026 Uiso 1 1 calc R U
C16 C 0.3271(2) 0.66814(9) 0.33396(17) 0.0230(5) Uani 1 1 d . .
C17 C 0.3478(2) 0.63148(9) 0.26282(18) 0.0264(5) Uani 1 1 d . .
H8 H 0.2789 0.6251 0.2126 0.032 Uiso 1 1 calc R U
C18 C 0.4641(2) 0.60432(9) 0.26263(18) 0.0249(5) Uani 1 1 d . .
H9 H 0.4748 0.5801 0.2132 0.030 Uiso 1 1 calc R U
C19 C 0.5642(2) 0.61347(8) 0.33645(16) 0.0196(5) Uani 1 1 d . .
N1 N 0.90949(17) 0.54976(7) 0.34556(13) 0.0194(4) Uani 1 1 d . .
N2 N 0.68970(17) 0.59166(7) 0.35392(13) 0.0189(4) Uani 1 1 d . .
C20 C 0.2018(2) 0.70072(9) 0.32855(19) 0.0265(5) Uani 1 1 d . .
C21 C 0.0890(2) 0.67558(11) 0.2625(2) 0.0383(7) Uani 1 1 d . .
H20 H 0.0759 0.6397 0.2835 0.058 Uiso 1 1 calc R U
H21 H 0.1099 0.6752 0.1967 0.058 Uiso 1 1 calc R U
H22 H 0.0090 0.6958 0.2651 0.058 Uiso 1 1 calc R U
C22 C 0.1576(2) 0.70638(10) 0.4279(2) 0.0317(6) Uani 1 1 d . .
H23 H 0.1467 0.6717 0.4550 0.048 Uiso 1 1 calc R U
H24 H 0.0744 0.7252 0.4221 0.048 Uiso 1 1 calc R U
H25 H 0.2236 0.7259 0.4700 0.048 Uiso 1 1 calc R U
C23 C 0.2293(2) 0.75531(10) 0.2900(2) 0.0321(6) Uani 1 1 d . .
H26 H 0.1496 0.7764 0.2851 0.048 Uiso 1 1 calc R U
H27 H 0.2576 0.7519 0.2266 0.048 Uiso 1 1 calc R U
H28 H 0.2981 0.7723 0.3337 0.048 Uiso 1 1 calc R U
C24 C 0.8773(2) 0.68951(9) 0.70717(17) 0.0269(5) Uani 1 1 d . .
C25 C 0.7805(4) 0.67794(13) 0.7786(2) 0.0505(8) Uani 1 1 d . .
H29 H 0.7754 0.6401 0.7884 0.076 Uiso 1 1 calc R U
H30 H 0.6940 0.6913 0.7531 0.076 Uiso 1 1 calc R U
H31 H 0.8104 0.6950 0.8398 0.076 Uiso 1 1 calc R U
C26 C 0.8813(3) 0.74828(11) 0.6888(2) 0.0416(7) Uani 1 1 d . .
H32 H 0.9085 0.7666 0.7492 0.062 Uiso 1 1 calc R U
H33 H 0.7944 0.7604 0.6615 0.062 Uiso 1 1 calc R U
H34 H 0.9437 0.7556 0.6438 0.062 Uiso 1 1 calc R U
C27 C 1.0128(3) 0.67236(13) 0.7519(2) 0.0515(8) Uani 1 1 d . .
H35 H 1.0762 0.6804 0.7080 0.077 Uiso 1 1 calc R U
H36 H 1.0127 0.6347 0.7641 0.077 Uiso 1 1 calc R U
H37 H 1.0368 0.6910 0.8124 0.077 Uiso 1 1 calc R U
C28 C 0.6979(2) 0.49057(9) 0.32288(16) 0.0193(5) Uani 1 1 d . .
C29 C 0.7333(2) 0.44439(9) 0.27946(17) 0.0249(5) Uani 1 1 d . .
H10 H 0.7928 0.4463 0.2337 0.030 Uiso 1 1 calc R U
C30 C 0.6843(2) 0.39584(9) 0.30101(19) 0.0288(5) Uani 1 1 d . .
H11 H 0.7102 0.3654 0.2698 0.035 Uiso 1 1 calc R U
C31 C 0.5981(2) 0.39173(9) 0.36788(19) 0.0295(5) Uani 1 1 d . .
H12 H 0.5643 0.3586 0.3827 0.035 Uiso 1 1 calc R U
C32 C 0.5618(2) 0.43640(9) 0.41293(19) 0.0287(5) Uani 1 1 d . .
H13 H 0.5033 0.4340 0.4594 0.034 Uiso 1 1 calc R U
C33 C 0.6106(2) 0.48481(9) 0.39026(17) 0.0230(5) Uani 1 1 d . .
H14 H 0.5839 0.5150 0.4216 0.028 Uiso 1 1 calc R U
C34 C 0.7383(2) 0.56291(9) 0.18601(16) 0.0212(5) Uani 1 1 d . .
C35 C 0.6679(2) 0.53320(10) 0.11412(18) 0.0287(5) Uani 1 1 d . .
H15 H 0.6282 0.5016 0.1309 0.034 Uiso 1 1 calc R U
C36 C 0.6539(3) 0.54831(11) 0.01856(19) 0.0382(6) Uani 1 1 d . .
H16 H 0.6054 0.5271 -0.0288 0.046 Uiso 1 1 calc R U
C37 C 0.7103(3) 0.59406(12) -0.0075(2) 0.0412(7) Uani 1 1 d . .
H17 H 0.7015 0.6044 -0.0727 0.049 Uiso 1 1 calc R U
C38 C 0.7797(3) 0.62464(11) 0.0622(2) 0.0390(7) Uani 1 1 d . .
H18 H 0.8190 0.6562 0.0448 0.047 Uiso 1 1 calc R U
C39 C 0.7921(2) 0.60957(10) 0.15713(19) 0.0289(5) Uani 1 1 d . .
H19 H 0.8385 0.6315 0.2042 0.035 Uiso 1 1 calc R U
B1 B 0.7530(2) 0.54784(10) 0.29834(19) 0.0197(5) Uani 1 1 d . .
C40 C 0.8902(5) 0.4190(2) -0.0046(4) 0.1053(19) Uani 1 1 d D U
H38 H 0.9464 0.4016 0.0474 0.158 Uiso 1 1 calc R U
H39 H 0.9033 0.4569 0.0002 0.158 Uiso 1 1 calc R U
H40 H 0.9124 0.4067 -0.0663 0.158 Uiso 1 1 calc R U
C41 C 0.7493(6) 0.4063(2) 0.0028(3) 0.0993(18) Uani 1 1 d D U
H44 H 0.7256 0.4226 0.0619 0.119 Uiso 1 1 calc R U
H45 H 0.6942 0.4226 -0.0521 0.119 Uiso 1 1 calc R U
C42 C 0.7182(6) 0.3508(2) 0.0043(4) 0.1087(19) Uani 1 1 d D U
H46 H 0.7523 0.3347 -0.0513 0.130 Uiso 1 1 calc R U
H47 H 0.7693 0.3360 0.0624 0.130 Uiso 1 1 calc R U
C43 C 0.5900(6) 0.3334(2) 0.0028(6) 0.141(3) Uani 1 1 d D U
H48 H 0.5349 0.3510 -0.0506 0.169 Uiso 1 1 calc R U
H49 H 0.5584 0.3445 0.0630 0.169 Uiso 1 1 calc R U
C44 C 0.5714(8) 0.2758(3) -0.0081(7) 0.199(4) Uani 1 1 d D U
H50 H 0.5983 0.2656 -0.0703 0.239 Uiso 1 1 calc R U
H51 H 0.6324 0.2586 0.0425 0.239 Uiso 1 1 calc R U
C45 C 0.4480(7) 0.25526(19) -0.0041(4) 0.110(2) Uani 1 1 d D U
H41 H 0.4150 0.2677 0.0540 0.165 Uiso 1 1 calc R U
H42 H 0.4530 0.2170 -0.0028 0.165 Uiso 1 1 calc R U
H43 H 0.3889 0.2665 -0.0605 0.165 Uiso 1 1 calc R U

loop_
_atom_site_aniso_label
_atom_site_aniso_U_11
_atom_site_aniso_U_22
_atom_site_aniso_U_33
_atom_site_aniso_U_23
_atom_site_aniso_U_13
_atom_site_aniso_U_12
C1 0.0176(11) 0.0164(11) 0.0319(12) 0.0026(9) 0.0050(9) 0.0015(9)
C2 0.0229(12) 0.0262(12) 0.0309(13) -0.0003(10) 0.0043(9) 0.0010(10)
C3 0.0294(13) 0.0334(14) 0.0370(14) -0.0056(11) 0.0102(11) 0.0047(11)
C4 0.0223(12) 0.0330(14) 0.0460(16) -0.0035(12) 0.0100(11) 0.0059(10)
C5 0.0174(11) 0.0270(13) 0.0420(14) 0.0015(11) 0.0039(10) 0.0031(9)
C6 0.0207(11) 0.0169(11) 0.0336(13) 0.0018(9) 0.0040(9) 0.0006(9)
S1 0.0163(3) 0.0187(3) 0.0308(3) 0.0001(2) 0.0002(2) 0.0022(2)
C7 0.0173(11) 0.0136(10) 0.0267(11) 0.0034(9) 0.0010(9) -0.0011(8)
C8 0.0180(11) 0.0147(10) 0.0284(12) 0.0031(9) 0.0035(9) -0.0002(8)
C9 0.0202(11) 0.0188(11) 0.0260(12) 0.0032(9) 0.0005(9) -0.0005(9)
C10 0.0241(11) 0.0167(11) 0.0265(12) 0.0015(9) 0.0032(9) -0.0009(9)
C11 0.0223(11) 0.0147(11) 0.0288(12) 0.0000(9) 0.0079(9) -0.0007(9)
C12 0.0184(11) 0.0137(10) 0.0285(12) 0.0024(9) 0.0050(9) -0.0010(8)
C13 0.0180(11) 0.0132(10) 0.0248(11) 0.0020(8) 0.0036(9) -0.0021(8)
C14 0.0189(11) 0.0119(10) 0.0281(12) 0.0008(9) 0.0047(9) -0.0018(8)
C15 0.0206(11) 0.0128(10) 0.0323(13) -0.0014(9) 0.0062(9) -0.0014(8)
C16 0.0177(11) 0.0161(11) 0.0354(13) 0.0014(9) 0.0040(9) -0.0002(9)
C17 0.0192(11) 0.0224(12) 0.0359(13) -0.0019(10) -0.0031(10) 0.0014(9)
C18 0.0221(12) 0.0181(11) 0.0339(13) -0.0038(10) 0.0018(10) 0.0023(9)
C19 0.0164(10) 0.0141(10) 0.0286(12) 0.0029(9) 0.0033(9) 0.0005(8)
N1 0.0171(9) 0.0155(9) 0.0258(10) 0.0020(7) 0.0041(7) 0.0019(7)
N2 0.0155(9) 0.0143(9) 0.0269(10) 0.0000(7) 0.0023(7) 0.0009(7)
C20 0.0182(11) 0.0186(12) 0.0423(14) -0.0018(10) 0.0019(10) 0.0019(9)
C21 0.0201(12) 0.0329(14) 0.0598(18) -0.0110(13) -0.0029(12) 0.0061(11)
C22 0.0234(12) 0.0223(12) 0.0509(16) 0.0000(11) 0.0105(11) 0.0058(10)
C23 0.0269(13) 0.0228(13) 0.0471(15) 0.0031(11) 0.0071(11) 0.0080(10)
C24 0.0301(13) 0.0229(12) 0.0270(12) -0.0036(10) 0.0013(10) 0.0020(10)
C25 0.065(2) 0.0522(19) 0.0358(16) -0.0069(14) 0.0142(14) -0.0130(16)
C26 0.0475(17) 0.0285(14) 0.0464(16) -0.0074(12) -0.0029(13) -0.0040(12)
C27 0.0552(19) 0.0495(19) 0.0438(17) -0.0175(14) -0.0158(14) 0.0159(15)
C28 0.0156(10) 0.0175(11) 0.0240(11) 0.0018(9) -0.0003(8) 0.0018(8)
C29 0.0243(12) 0.0219(12) 0.0293(12) -0.0001(10) 0.0062(9) 0.0013(9)
C30 0.0319(13) 0.0170(12) 0.0379(14) -0.0033(10) 0.0055(11) 0.0016(10)
C31 0.0277(13) 0.0161(11) 0.0450(15) 0.0032(10) 0.0065(11) -0.0026(9)
C32 0.0236(12) 0.0243(12) 0.0399(14) 0.0045(11) 0.0103(10) -0.0009(10)
C33 0.0192(11) 0.0173(11) 0.0326(13) 0.0002(9) 0.0041(9) 0.0026(9)
C34 0.0152(10) 0.0201(11) 0.0285(12) 0.0007(9) 0.0039(9) 0.0041(9)
C35 0.0297(13) 0.0258(13) 0.0300(13) 0.0003(10) 0.0013(10) 0.0006(10)
C36 0.0430(16) 0.0401(16) 0.0299(14) -0.0020(12) -0.0005(12) 0.0017(12)
C37 0.0483(17) 0.0481(17) 0.0281(14) 0.0102(12) 0.0079(12) 0.0058(14)
C38 0.0400(15) 0.0359(15) 0.0421(16) 0.0147(13) 0.0090(12) -0.0036(12)
C39 0.0261(12) 0.0251(13) 0.0353(14) 0.0035(10) 0.0035(10) -0.0022(10)
B1 0.0149(12) 0.0158(12) 0.0283(13) -0.0012(10) 0.0023(10) 0.0011(9)
C40 0.107(4) 0.125(5) 0.075(3) 0.021(3) -0.021(3) -0.044(3)
C41 0.129(4) 0.092(3) 0.067(3) -0.037(3) -0.023(3) 0.041(3)
C42 0.126(5) 0.107(4) 0.080(3) 0.033(3) -0.031(3) -0.013(4)
C43 0.122(5) 0.142(5) 0.166(6) 0.076(5) 0.044(4) 0.066(4)
C44 0.212(8) 0.157(7) 0.217(8) 0.125(6) -0.018(7) 0.011(6)
C45 0.199(7) 0.054(3) 0.068(3) 0.016(2) -0.021(4) 0.022(3)

loop_
_atom_type_symbol
_atom_type_description
_atom_type_scat_dispersion_real
_atom_type_scat_dispersion_imag
_atom_type_scat_source
C C 0.0181 0.0091 'International Tables Vol C Tables 4.2.6.8 and 6.1.1.4'
H H 0.0000 0.0000 'International Tables Vol C Tables 4.2.6.8 and 6.1.1.4'
B B 0.0090 0.0039 'International Tables Vol C Tables 4.2.6.8 and 6.1.1.4'
N N 0.0311 0.0180 'International Tables Vol C Tables 4.2.6.8 and 6.1.1.4'
S S 0.3331 0.5567 'International Tables Vol C Tables 4.2.6.8 and 6.1.1.4'

loop_
_geom_angle_atom_site_label_1
_geom_angle_atom_site_label_2
_geom_angle_atom_site_label_3
_geom_angle
C2 C1 C6 119.2(2)
C2 C1 N1 127.9(2)
C6 C1 N1 112.8(2)
C3 C2 C1 118.5(2)
C3 C2 H1 120.8
C1 C2 H1 120.8
C2 C3 C4 121.6(2)
C2 C3 H2 119.2
C4 C3 H2 119.2
C5 C4 C3 120.7(2)
C5 C4 H3 119.7
C3 C4 H3 119.7
C4 C5 C6 118.0(2)
C4 C5 H4 121.0
C6 C5 H4 121.0
C5 C6 C1 122.1(2)
C5 C6 S1 126.83(19)
C1 C6 S1 111.03(17)
C7 S1 C6 89.76(11)
N1 C7 C8 123.1(2)
N1 C7 S1 115.17(16)
C8 C7 S1 121.65(17)
C13 C8 C9 118.4(2)
C13 C8 C7 116.1(2)
C9 C8 C7 125.2(2)
C10 C9 C8 121.6(2)
C10 C9 H5 119.2
C8 C9 H5 119.2
C9 C10 C11 118.7(2)
C9 C10 C24 122.3(2)
C11 C10 C24 119.0(2)
C12 C11 C10 121.0(2)
C12 C11 H6 119.5
C10 C11 H6 119.5
C11 C12 C13 119.1(2)
C11 C12 C14 136.0(2)
C13 C12 C14 104.89(19)
N2 C13 C8 126.2(2)
N2 C13 C12 112.58(19)
C8 C13 C12 121.2(2)
C15 C14 C19 120.6(2)
C15 C14 C12 133.0(2)
C19 C14 C12 106.40(19)
C16 C15 C14 120.4(2)
C16 C15 H7 119.8
C14 C15 H7 119.8
C15 C16 C17 117.6(2)
C15 C16 C20 120.1(2)
C17 C16 C20 122.2(2)
C18 C17 C16 123.1(2)
C18 C17 H8 118.4
C16 C17 H8 118.4
C19 C18 C17 118.3(2)
C19 C18 H9 120.8
C17 C18 H9 120.8
C18 C19 N2 130.2(2)
C18 C19 C14 119.8(2)
N2 C19 C14 110.01(19)
C7 N1 C1 111.18(18)
C7 N1 B1 123.58(18)
C1 N1 B1 124.63(18)
C13 N2 C19 106.10(18)
C13 N2 B1 123.93(18)
C19 N2 B1 129.54(18)
C16 C20 C21 111.8(2)
C16 C20 C22 110.9(2)
C21 C20 C22 107.4(2)
C16 C20 C23 108.51(19)
C21 C20 C23 109.1(2)
C22 C20 C23 109.1(2)
C20 C21 H20 109.5
C20 C21 H21 109.5
H20 C21 H21 109.5
C20 C21 H22 109.5
H20 C21 H22 109.5
H21 C21 H22 109.5
C20 C22 H23 109.5
C20 C22 H24 109.5
H23 C22 H24 109.5
C20 C22 H25 109.5
H23 C22 H25 109.5
H24 C22 H25 109.5
C20 C23 H26 109.5
C20 C23 H27 109.5
H26 C23 H27 109.5
C20 C23 H28 109.5
H26 C23 H28 109.5
H27 C23 H28 109.5
C27 C24 C26 108.0(2)
C27 C24 C10 112.4(2)
C26 C24 C10 109.4(2)
C27 C24 C25 108.4(3)
C26 C24 C25 109.6(2)
C10 C24 C25 109.0(2)
C24 C25 H29 109.5
C24 C25 H30 109.5
H29 C25 H30 109.5
C24 C25 H31 109.5
H29 C25 H31 109.5
H30 C25 H31 109.5
C24 C26 H32 109.5
C24 C26 H33 109.5
H32 C26 H33 109.5
C24 C26 H34 109.5
H32 C26 H34 109.5
H33 C26 H34 109.5
C24 C27 H35 109.5
C24 C27 H36 109.5
H35 C27 H36 109.5
C24 C27 H37 109.5
H35 C27 H37 109.5
H36 C27 H37 109.5
C33 C28 C29 115.8(2)
C33 C28 B1 120.9(2)
C29 C28 B1 123.2(2)
C30 C29 C28 122.3(2)
C30 C29 H10 118.8
C28 C29 H10 118.8
C31 C30 C29 120.1(2)
C31 C30 H11 119.9
C29 C30 H11 119.9
C32 C31 C30 119.2(2)
C32 C31 H12 120.4
C30 C31 H12 120.4
C31 C32 C33 120.1(2)
C31 C32 H13 119.9
C33 C32 H13 119.9
C32 C33 C28 122.3(2)
C32 C33 H14 118.8
C28 C33 H14 118.8
C35 C34 C39 116.3(2)
C35 C34 B1 123.7(2)
C39 C34 B1 119.9(2)
C36 C35 C34 122.0(2)
C36 C35 H15 119.0
C34 C35 H15 119.0
C37 C36 C35 120.0(3)
C37 C36 H16 120.0
C35 C36 H16 120.0
C36 C37 C38 119.4(3)
C36 C37 H17 120.3
C38 C37 H17 120.3
C37 C38 C39 120.2(3)
C37 C38 H18 119.9
C39 C38 H18 119.9
C38 C39 C34 122.0(2)
C38 C39 H19 119.0
C34 C39 H19 119.0
N2 B1 C34 109.21(18)
N2 B1 C28 111.05(18)
C34 B1 C28 115.65(19)
N2 B1 N1 103.14(17)
C34 B1 N1 110.16(18)
C28 B1 N1 106.87(17)
C41 C40 H38 109.5
C41 C40 H39 109.5
H38 C40 H39 109.5
C41 C40 H40 109.5
H38 C40 H40 109.5
H39 C40 H40 109.5
C42 C41 C40 115.3(5)
C42 C41 H44 108.5
C40 C41 H44 108.5
C42 C41 H45 108.5
C40 C41 H45 108.5
H44 C41 H45 107.5
C43 C42 C41 121.4(6)
C43 C42 H46 107.0
C41 C42 H46 107.0
C43 C42 H47 107.0
C41 C42 H47 107.0
H46 C42 H47 106.7
C42 C43 C44 115.2(6)
C42 C43 H48 108.5
C44 C43 H48 108.5
C42 C43 H49 108.5
C44 C43 H49 108.5
H48 C43 H49 107.5
C45 C44 C43 118.5(7)
C45 C44 H50 107.7
C43 C44 H50 107.7
C45 C44 H51 107.7
C43 C44 H51 107.7
H50 C44 H51 107.1
C44 C45 H41 109.5
C44 C45 H42 109.5
H41 C45 H42 109.5
C44 C45 H43 109.5
H41 C45 H43 109.5
H42 C45 H43 109.5

loop_
_geom_bond_atom_site_label_1
_geom_bond_atom_site_label_2
_geom_bond_distance
C1 C2 1.397(3)
C1 C6 1.399(3)
C1 N1 1.412(3)
C2 C3 1.384(3)
C2 H1 0.9500
C3 C4 1.396(4)
C3 H2 0.9500
C4 C5 1.373(4)
C4 H3 0.9500
C5 C6 1.395(3)
C5 H4 0.9500
C6 S1 1.731(2)
S1 C7 1.723(2)
C7 N1 1.332(3)
C7 C8 1.435(3)
C8 C13 1.392(3)
C8 C9 1.404(3)
C9 C10 1.398(3)
C9 H5 0.9500
C10 C11 1.407(3)
C10 C24 1.535(3)
C11 C12 1.386(3)
C11 H6 0.9500
C12 C13 1.412(3)
C12 C14 1.446(3)
C13 N2 1.359(3)
C14 C15 1.393(3)
C14 C19 1.415(3)
C15 C16 1.390(3)
C15 H7 0.9500
C16 C17 1.410(3)
C16 C20 1.534(3)
C17 C18 1.389(3)
C17 H8 0.9500
C18 C19 1.387(3)
C18 H9 0.9500
C19 N2 1.404(3)
N1 B1 1.667(3)
N2 B1 1.560(3)
C20 C21 1.534(3)
C20 C22 1.536(4)
C20 C23 1.539(3)
C21 H20 0.9800
C21 H21 0.9800
C21 H22 0.9800
C22 H23 0.9800
C22 H24 0.9800
C22 H25 0.9800
C23 H26 0.9800
C23 H27 0.9800
C23 H28 0.9800
C24 C27 1.523(4)
C24 C26 1.528(4)
C24 C25 1.539(4)
C25 H29 0.9800
C25 H30 0.9800
C25 H31 0.9800
C26 H32 0.9800
C26 H33 0.9800
C26 H34 0.9800
C27 H35 0.9800
C27 H36 0.9800
C27 H37 0.9800
C28 C33 1.401(3)
C28 C29 1.402(3)
C28 B1 1.626(3)
C29 C30 1.390(3)
C29 H10 0.9500
C30 C31 1.384(4)
C30 H11 0.9500
C31 C32 1.384(4)
C31 H12 0.9500
C32 C33 1.391(3)
C32 H13 0.9500
C33 H14 0.9500
C34 C35 1.393(3)
C34 C39 1.400(3)
C34 B1 1.617(3)
C35 C36 1.391(4)
C35 H15 0.9500
C36 C37 1.379(4)
C36 H16 0.9500
C37 C38 1.381(4)
C37 H17 0.9500
C38 C39 1.382(4)
C38 H18 0.9500
C39 H19 0.9500
C40 C41 1.509(7)
C40 H38 0.9800
C40 H39 0.9800
C40 H40 0.9800
C41 C42 1.458(7)
C41 H44 0.9900
C41 H45 0.9900
C42 C43 1.396(7)
C42 H46 0.9900
C42 H47 0.9900
C43 C44 1.492(9)
C43 H48 0.9900
C43 H49 0.9900
C44 C45 1.388(5)
C44 H50 0.9900
C44 H51 0.9900
C45 H41 0.9800
C45 H42 0.9800
C45 H43 0.9800

loop_
_geom_torsion_atom_site_label_1
_geom_torsion_atom_site_label_2
_geom_torsion_atom_site_label_3
_geom_torsion_atom_site_label_4
_geom_torsion
C6 C1 C2 C3 1.4(3)
N1 C1 C2 C3 178.4(2)
C1 C2 C3 C4 -0.3(4)
C2 C3 C4 C5 -0.7(4)
C3 C4 C5 C6 0.5(4)
C4 C5 C6 C1 0.7(4)
C4 C5 C6 S1 -177.0(2)
C2 C1 C6 C5 -1.6(3)
N1 C1 C6 C5 -179.1(2)
C2 C1 C6 S1 176.37(18)
N1 C1 C6 S1 -1.1(2)
C5 C6 S1 C7 177.9(2)
C1 C6 S1 C7 0.03(18)
C6 S1 C7 N1 1.14(17)
C6 S1 C7 C8 -175.34(19)
N1 C7 C8 C13 -1.5(3)
S1 C7 C8 C13 174.68(16)
N1 C7 C8 C9 -175.0(2)
S1 C7 C8 C9 1.2(3)
C13 C8 C9 C10 -0.8(3)
C7 C8 C9 C10 172.6(2)
C8 C9 C10 C11 -0.3(3)
C8 C9 C10 C24 -178.5(2)
C9 C10 C11 C12 0.8(3)
C24 C10 C11 C12 179.0(2)
C10 C11 C12 C13 -0.2(3)
C10 C11 C12 C14 180.0(2)
C9 C8 C13 N2 179.5(2)
C7 C8 C13 N2 5.5(3)
C9 C8 C13 C12 1.5(3)
C7 C8 C13 C12 -172.53(19)
C11 C12 C13 N2 -179.24(19)
C14 C12 C13 N2 0.6(2)
C11 C12 C13 C8 -1.0(3)
C14 C12 C13 C8 178.9(2)
C11 C12 C14 C15 0.1(4)
C13 C12 C14 C15 -179.7(2)
C11 C12 C14 C19 -179.7(2)
C13 C12 C14 C19 0.4(2)
C19 C14 C15 C16 1.5(3)
C12 C14 C15 C16 -178.3(2)
C14 C15 C16 C17 0.8(3)
C14 C15 C16 C20 -176.3(2)
C15 C16 C17 C18 -1.8(4)
C20 C16 C17 C18 175.2(2)
C16 C17 C18 C19 0.5(4)
C17 C18 C19 N2 179.7(2)
C17 C18 C19 C14 1.8(3)
C15 C14 C19 C18 -2.9(3)
C12 C14 C19 C18 177.0(2)
C15 C14 C19 N2 178.83(19)
C12 C14 C19 N2 -1.3(2)
C8 C7 N1 C1 174.5(2)
S1 C7 N1 C1 -2.0(2)
C8 C7 N1 B1 -14.2(3)
S1 C7 N1 B1 169.42(15)
C2 C1 N1 C7 -175.3(2)
C6 C1 N1 C7 1.9(3)
C2 C1 N1 B1 13.5(3)
C6 C1 N1 B1 -169.33(19)
C8 C13 N2 C19 -179.6(2)
C12 C13 N2 C19 -1.4(2)
C8 C13 N2 B1 7.3(3)
C12 C13 N2 B1 -174.52(19)
C18 C19 N2 C13 -176.4(2)
C14 C19 N2 C13 1.7(2)
C18 C19 N2 B1 -3.8(4)
C14 C19 N2 B1 174.2(2)
C15 C16 C20 C21 -162.1(2)
C17 C16 C20 C21 20.9(3)
C15 C16 C20 C22 -42.3(3)
C17 C16 C20 C22 140.8(2)
C15 C16 C20 C23 77.5(3)
C17 C16 C20 C23 -99.4(3)
C9 C10 C24 C27 -3.7(3)
C11 C10 C24 C27 178.1(2)
C9 C10 C24 C26 116.3(3)
C11 C10 C24 C26 -61.8(3)
C9 C10 C24 C25 -123.9(3)
C11 C10 C24 C25 58.0(3)
C33 C28 C29 C30 0.5(3)
B1 C28 C29 C30 -179.6(2)
C28 C29 C30 C31 -0.4(4)
C29 C30 C31 C32 -0.2(4)
C30 C31 C32 C33 0.6(4)
C31 C32 C33 C28 -0.5(4)
C29 C28 C33 C32 0.0(3)
B1 C28 C33 C32 -179.9(2)
C39 C34 C35 C36 1.4(4)
B1 C34 C35 C36 177.8(2)
C34 C35 C36 C37 -0.2(4)
C35 C36 C37 C38 -0.4(4)
C36 C37 C38 C39 -0.2(4)
C37 C38 C39 C34 1.4(4)
C35 C34 C39 C38 -2.0(4)
B1 C34 C39 C38 -178.6(2)
C13 N2 B1 C34 -135.9(2)
C19 N2 B1 C34 52.7(3)
C13 N2 B1 C28 95.4(2)
C19 N2 B1 C28 -76.0(3)
C13 N2 B1 N1 -18.7(3)
C19 N2 B1 N1 169.87(19)
C35 C34 B1 N2 -117.4(2)
C39 C34 B1 N2 58.9(3)
C35 C34 B1 C28 8.7(3)
C39 C34 B1 C28 -174.9(2)
C35 C34 B1 N1 130.0(2)
C39 C34 B1 N1 -53.7(3)
C33 C28 B1 N2 -3.3(3)
C29 C28 B1 N2 176.8(2)
C33 C28 B1 C34 -128.4(2)
C29 C28 B1 C34 51.6(3)
C33 C28 B1 N1 108.5(2)
C29 C28 B1 N1 -71.4(3)
C7 N1 B1 N2 22.4(3)
C1 N1 B1 N2 -167.37(18)
C7 N1 B1 C34 138.9(2)
C1 N1 B1 C34 -50.9(3)
C7 N1 B1 C28 -94.7(2)
C1 N1 B1 C28 75.5(2)
C40 C41 C42 C43 -174.5(6)
C41 C42 C43 C44 172.4(6)
C42 C43 C44 C45 176.0(7)
